data_1519759
loop_
_publ_author_name
'Gurry, Michael'
'Sweeney, Martin'
'McArdle, Patrick'
'Aldabbagh, Fawaz'

_publ_section_title
;
 One-pot hydrogen peroxide and hydrohalic Acid induced ring closure and
 selective aromatic halogenation to give new ring-fused benzimidazoles.
;
_journal_issue 11
_journal_name_full 'Organic letters'
_journal_page_first 2856
_journal_page_last 2859
_journal_paper_doi 10.1021/acs.orglett.5b01317
_journal_volume 17
_journal_year 2015
_chemical_formula_sum 'C11 H10 Br2 N2'
_chemical_formula_weight 330.03
_chemical_name_systematic
;
 ?
;
_space_group_crystal_system monoclinic
_space_group_IT_number 14
_space_group_name_Hall '-P 2ybc'
_space_group_name_H-M_alt 'P 1 21/c 1'
_symmetry_space_group_name_Hall '-P 2ybc'
_symmetry_space_group_name_H-M 'P 1 21/c 1'
_atom_sites_solution_hydrogens geom
_audit_creation_method SHELXL-2014
_cell_angle_alpha 90
_cell_angle_beta 103.561(9)
_cell_angle_gamma 90
_cell_formula_units_Z 4
_cell_length_a 14.9133(11)
_cell_length_b 10.5056(7)
_cell_length_c 7.3297(8)
_cell_measurement_reflns_used 1600
_cell_measurement_temperature 299.5(4)
_cell_measurement_theta_max 27.4980
_cell_measurement_theta_min 3.8720
_cell_volume 1116.35(17)
_computing_cell_refinement
;
'Fri Apr 18 01:11:42 2014'
;
_computing_data_collection
;
'Fri Apr 18 01:11:42 2014'
;
_computing_data_reduction
;
'Fri Apr 18 01:11:42 2014'
;
_computing_structure_refinement 'SHELXL-2014 (Sheldrick, 2014)'
_diffrn_ambient_temperature 299.5(4)
_diffrn_detector_area_resol_mean 16.1048
_diffrn_measured_fraction_theta_full 0.999
_diffrn_measured_fraction_theta_max 0.999
_diffrn_measurement_device_type 'Xcalibur, Sapphire3'
_diffrn_measurement_method '\w scans'
_diffrn_radiation_type MoK\a
_diffrn_radiation_wavelength 0.71073
_diffrn_reflns_av_R_equivalents 0.0487
_diffrn_reflns_av_unetI/netI 0.0651
_diffrn_reflns_laue_measured_fraction_full 0.999
_diffrn_reflns_laue_measured_fraction_max 0.999
_diffrn_reflns_limit_h_max 17
_diffrn_reflns_limit_h_min -15
_diffrn_reflns_limit_k_max 12
_diffrn_reflns_limit_k_min -11
_diffrn_reflns_limit_l_max 8
_diffrn_reflns_limit_l_min -8
_diffrn_reflns_number 6955
_diffrn_reflns_point_group_measured_fraction_full 0.999
_diffrn_reflns_point_group_measured_fraction_max 0.999
_diffrn_reflns_theta_full 25.242
_diffrn_reflns_theta_max 25.350
_diffrn_reflns_theta_min 3.415
_diffrn_source 'Enhance (Mo) X-ray Source'
_exptl_absorpt_coefficient_mu 7.228
_exptl_absorpt_correction_T_max 1.00000
_exptl_absorpt_correction_T_min 0.24369
_exptl_absorpt_correction_type multi-scan
_exptl_absorpt_process_details
;
crysalispro, agilent technologies,
version 1.171.37.31 (release 14-01-2014 crysalis171 .net)
(compiled jan 14 2014,18:38:05)
empirical absorption correction using spherical harmonics,
 implemented in scale3 abspack scaling algorithm.
;
_exptl_crystal_colour Colourless
_exptl_crystal_density_diffrn 1.964
_exptl_crystal_description Parallelepiped
_exptl_crystal_F_000 640
_exptl_crystal_size_max 0.50
_exptl_crystal_size_mid 0.40
_exptl_crystal_size_min 0.20
_refine_diff_density_max 0.647
_refine_diff_density_min -0.662
_refine_diff_density_rms 0.104
_refine_ls_extinction_method none
_refine_ls_goodness_of_fit_ref 1.023
_refine_ls_hydrogen_treatment constr
_refine_ls_matrix_type full
_refine_ls_number_parameters 136
_refine_ls_number_reflns 2037
_refine_ls_number_restraints 126
_refine_ls_restrained_S_all 0.999
_refine_ls_R_factor_all 0.0889
_refine_ls_R_factor_gt 0.0511
_refine_ls_shift/su_max 0.000
_refine_ls_shift/su_mean 0.000
_refine_ls_structure_factor_coef Fsqd
_refine_ls_weighting_details 'w=1/[\s^2^(Fo^2^)+(0.0507P)^2^+0.0964P] where P=(Fo^2^+2Fc^2^)/3'
_refine_ls_weighting_scheme calc
_refine_ls_wR_factor_gt 0.1127
_refine_ls_wR_factor_ref 0.1300
_reflns_Friedel_coverage 0.000
_reflns_number_gt 1304
_reflns_number_total 2037
_reflns_threshold_expression 'I > 2\s(I)'
_cod_data_source_file mg_compound_4b.cif
_cod_data_source_block mg_6_1
_cod_depositor_comments 'Adding full bibliography for 1519757--1519761.cif.'
_cod_database_code 1519759
_shelx_space_group_comment
;
The symmetry employed for this shelxl refinement is uniquely defined
by the following loop, which should always be used as a source of
symmetry information in preference to the above space-group names.
They are only intended as comments.
;
_shelxl_version_number 2014-1

loop_
_space_group_symop_operation_xyz
'x, y, z'
'x, -y+1/2, z+1/2'
'-x, -y, -z'
'-x, y-1/2, -z-1/2'

loop_
_atom_site_label
_atom_site_type_symbol
_atom_site_fract_x
_atom_site_fract_y
_atom_site_fract_z
_atom_site_U_iso_or_equiv
_atom_site_adp_type
_atom_site_occupancy
_atom_site_site_symmetry_order
_atom_site_calc_flag
_atom_site_refinement_flags_posn
_atom_site_refinement_flags_adp
Br1 Br 0.23819(5) 0.64011(7) 0.29991(11) 0.0623(3) Uani 1 1 d . U
Br2 Br 0.54394(5) 0.34419(8) 0.22792(12) 0.0705(3) Uani 1 1 d . U
N2 N 0.2157(3) 0.1628(4) 0.2758(6) 0.0344(11) Uani 1 1 d . U
N1 N 0.1506(3) 0.3516(5) 0.2989(6) 0.0385(12) Uani 1 1 d . U
C1 C 0.2925(4) 0.4792(6) 0.2846(8) 0.0401(14) Uani 1 1 d . U
C2 C 0.3832(4) 0.4719(6) 0.2692(8) 0.0466(15) Uani 1 1 d . U
H2 H 0.4185 0.5448 0.2684 0.061 Uiso 1 1 calc R U
C3 C 0.4199(4) 0.3506(6) 0.2550(8) 0.0431(15) Uani 1 1 d . U
C4 C 0.3740(4) 0.2388(6) 0.2564(8) 0.0421(14) Uani 1 1 d . U
H4 H 0.4012 0.1601 0.2474 0.055 Uiso 1 1 calc R U
C5 C 0.2823(4) 0.2517(5) 0.2724(7) 0.0315(12) Uani 1 1 d . U
C6 C 0.2412(4) 0.3697(5) 0.2877(7) 0.0336(12) Uani 1 1 d . U
C7 C 0.2248(4) 0.0251(6) 0.2638(8) 0.0416(14) Uani 1 1 d . U
H7A H 0.2582 -0.0083 0.3839 0.054 Uiso 1 1 calc R U
H7B H 0.2593 0.0042 0.1707 0.054 Uiso 1 1 calc R U
C8 C 0.1291(4) -0.0348(7) 0.2091(11) 0.0637(19) Uani 1 1 d . U
H8A H 0.1025 -0.0190 0.0771 0.083 Uiso 1 1 calc R U
H8B H 0.1345 -0.1262 0.2273 0.083 Uiso 1 1 calc R U
C9 C 0.0667(5) 0.0173(7) 0.3219(10) 0.0624(18) Uani 1 1 d . U
H9A H 0.0931 0.0009 0.4538 0.081 Uiso 1 1 calc R U
H9B H 0.0077 -0.0260 0.2873 0.081 Uiso 1 1 calc R U
C10 C 0.0518(4) 0.1589(6) 0.2923(9) 0.0468(16) Uani 1 1 d . U
H10A H 0.0080 0.1732 0.1735 0.061 Uiso 1 1 calc R U
H10B H 0.0254 0.1929 0.3911 0.061 Uiso 1 1 calc R U
C11 C 0.1392(4) 0.2283(6) 0.2920(7) 0.0369(13) Uani 1 1 d . U

loop_
_atom_site_aniso_label
_atom_site_aniso_U_11
_atom_site_aniso_U_22
_atom_site_aniso_U_33
_atom_site_aniso_U_23
_atom_site_aniso_U_13
_atom_site_aniso_U_12
Br1 0.0624(5) 0.0333(5) 0.0926(6) 0.0016(4) 0.0208(4) 0.0052(3)
Br2 0.0392(5) 0.0707(6) 0.1071(7) -0.0091(4) 0.0284(4) -0.0068(3)
N2 0.030(2) 0.033(3) 0.040(3) 0.0010(19) 0.008(2) -0.0013(17)
N1 0.027(2) 0.041(3) 0.046(3) 0.002(2) 0.005(2) 0.0049(18)
C1 0.043(3) 0.031(3) 0.046(4) -0.005(2) 0.009(3) -0.004(2)
C2 0.039(3) 0.043(4) 0.056(4) -0.004(3) 0.009(3) -0.010(2)
C3 0.033(3) 0.047(3) 0.049(4) -0.002(3) 0.010(3) -0.001(2)
C4 0.037(3) 0.040(4) 0.050(4) -0.007(3) 0.012(3) 0.000(2)
C5 0.031(3) 0.031(3) 0.031(3) -0.004(2) 0.004(2) -0.0025(19)
C6 0.035(3) 0.031(3) 0.033(3) -0.005(2) 0.002(2) 0.000(2)
C7 0.038(3) 0.035(3) 0.055(4) 0.005(3) 0.016(3) 0.002(2)
C8 0.051(4) 0.042(4) 0.098(5) -0.005(4) 0.019(4) -0.007(3)
C9 0.054(4) 0.046(4) 0.088(5) -0.009(3) 0.018(4) -0.015(3)
C10 0.041(3) 0.048(4) 0.051(4) -0.006(3) 0.011(3) -0.005(2)
C11 0.032(3) 0.039(3) 0.038(3) 0.002(2) 0.005(2) 0.002(2)

loop_
_atom_type_symbol
_atom_type_description
_atom_type_scat_dispersion_real
_atom_type_scat_dispersion_imag
_atom_type_scat_source
C C 0.0033 0.0016 'International Tables Vol C Tables 4.2.6.8 and 6.1.1.4'
H H 0.0000 0.0000 'International Tables Vol C Tables 4.2.6.8 and 6.1.1.4'
N N 0.0061 0.0033 'International Tables Vol C Tables 4.2.6.8 and 6.1.1.4'
Br Br -0.2901 2.4595 'International Tables Vol C Tables 4.2.6.8 and 6.1.1.4'

loop_
_geom_angle_atom_site_label_1
_geom_angle_atom_site_label_2
_geom_angle_atom_site_label_3
_geom_angle
C11 N2 C5 106.4(5)
C11 N2 C7 126.8(5)
C5 N2 C7 126.8(5)
C11 N1 C6 104.7(5)
C6 C1 C2 120.6(6)
C6 C1 Br1 119.8(4)
C2 C1 Br1 119.7(4)
C1 C2 C3 117.5(6)
C1 C2 H2 121.2
C3 C2 H2 121.2
C4 C3 C2 125.4(6)
C4 C3 Br2 118.1(5)
C2 C3 Br2 116.4(5)
C3 C4 C5 114.7(6)
C3 C4 H4 122.6
C5 C4 H4 122.6
N2 C5 C6 105.7(5)
N2 C5 C4 131.3(6)
C6 C5 C4 123.0(5)
C1 C6 N1 131.7(5)
C1 C6 C5 118.8(5)
N1 C6 C5 109.5(5)
N2 C7 C8 109.3(5)
N2 C7 H7A 109.8
C8 C7 H7A 109.8
N2 C7 H7B 109.8
C8 C7 H7B 109.8
H7A C7 H7B 108.3
C9 C8 C7 111.8(6)
C9 C8 H8A 109.3
C7 C8 H8A 109.3
C9 C8 H8B 109.3
C7 C8 H8B 109.3
H8A C8 H8B 107.9
C8 C9 C10 111.9(6)
C8 C9 H9A 109.2
C10 C9 H9A 109.2
C8 C9 H9B 109.2
C10 C9 H9B 109.2
H9A C9 H9B 107.9
C11 C10 C9 112.4(5)
C11 C10 H10A 109.1
C9 C10 H10A 109.1
C11 C10 H10B 109.1
C9 C10 H10B 109.1
H10A C10 H10B 107.9
N1 C11 N2 113.6(5)
N1 C11 C10 126.2(5)
N2 C11 C10 120.2(5)

loop_
_geom_bond_atom_site_label_1
_geom_bond_atom_site_label_2
_geom_bond_distance
Br1 C1 1.889(6)
Br2 C3 1.908(6)
N2 C11 1.362(7)
N2 C5 1.367(7)
N2 C7 1.457(7)
N1 C11 1.306(7)
N1 C6 1.386(7)
C1 C6 1.384(8)
C1 C2 1.386(8)
C2 C3 1.400(8)
C2 H2 0.9300
C3 C4 1.360(8)
C4 C5 1.407(8)
C4 H4 0.9300
C5 C6 1.399(8)
C7 C8 1.525(8)
C7 H7A 0.9700
C7 H7B 0.9700
C8 C9 1.486(9)
C8 H8A 0.9700
C8 H8B 0.9700
C9 C10 1.512(9)
C9 H9A 0.9700
C9 H9B 0.9700
C10 C11 1.494(8)
C10 H10A 0.9700
C10 H10B 0.9700
